data_1528841
loop_
_publ_author_name
'Sanchez-Andujar, M.'
'Yanez-Vilar, S.'
'Castro-Garcia, S.'
'Senaris Rodriguez, M.A.'

_publ_section_title
;
 Charge ordering and dielectric properties in the near half-doped Pr(0.79)
 Na(0.21) Mn O3 perovskite
;
_journal_name_full 'Journal of Solid State Chemistry'
_journal_page_first 1354
_journal_page_last 1360
_journal_volume 181
_journal_year 2008
_chemical_formula_sum 'Mn Na0.21 O3 Pr0.79'
_chemical_name_systematic 'Pr0.79 Na0.21 Mn O3'
_space_group_IT_number 62
_symmetry_space_group_name_Hall '-P 2ac 2n'
_symmetry_space_group_name_H-M 'P n m a'
_cell_angle_alpha 90
_cell_angle_beta 90
_cell_angle_gamma 90
_cell_formula_units_Z 4
_cell_length_a 5.4312
_cell_length_b 7.6825
_cell_length_c 5.4414
_cell_volume 227.043
_citation_journal_id_ASTM JSSCBI
_cod_data_source_file Sanchez-Andujar_JSSCBI_2008_1540.cif
_cod_data_source_block Mn1Na0.21O3Pr0.79
_cod_original_cell_volume 227.0435
_cod_original_formula_sum 'Mn1 Na0.21 O3 Pr0.79'
_cod_database_code 1528841

loop_
_symmetry_equiv_pos_as_xyz
x,y,z
-x+1/2,-y,z+1/2
x+1/2,-y+1/2,-z+1/2
-x,y+1/2,-z
-x,-y,-z
x-1/2,y,-z-1/2
-x-1/2,y-1/2,z-1/2
x,-y-1/2,z

loop_
_atom_site_label
_atom_site_type_symbol
_atom_site_fract_x
_atom_site_fract_y
_atom_site_fract_z
_atom_site_occupancy
_atom_site_U_iso_or_equiv
Pr1 Pr+3 0.0242 0.25 -0.0037 0.79 0.0
Mn1 Mn+3 0 0 0.5 1 0.0
O1 O-2 0.4933 0.25 0.0624 1 0.0
Na1 Na+1 0.0242 0.25 -0.0037 0.21 0.0
O2 O-2 0.2843 0.0343 0.7195 1 0.0
